data_4333582
loop_
_publ_author_name
'Shreya Mukherjee'
'Khalil A. Abboud'
'Wolfgang Wernsdorfer'
'George Christou'

_publ_section_title
;
 Comproportionation Reactions to Manganese(III/IV) Pivalate Clusters: A
 New Half-Integer Spin Single-Molecule Magnet
;
_journal_name_full 'Inorganic Chemistry'
_journal_page_first 873
_journal_page_last 884
_journal_paper_doi 10.1021/ic302021a
_journal_volume 52
_journal_year 2013
_chemical_formula_sum 'C54.5 H97 Cl3 Mn8 N3.5 O26'
_chemical_formula_weight 1763.23
_chemical_name_systematic
; 
 ? 
;
_space_group_IT_number 2
_symmetry_cell_setting triclinic
_symmetry_space_group_name_Hall '-P 1'
_symmetry_space_group_name_H-M 'P -1'
_atom_sites_solution_hydrogens geom
_atom_sites_solution_primary direct
_atom_sites_solution_secondary difmap
_audit_creation_method SHELXL-97
_audit_update_record
; 
2009-06-20 # Formatted by publCIF 
;
_cell_angle_alpha 80.803(4)
_cell_angle_beta 88.478(4)
_cell_angle_gamma 64.989(4)
_cell_formula_units_Z 2
_cell_length_a 14.045(4)
_cell_length_b 14.666(4)
_cell_length_c 22.284(6)
_cell_measurement_reflns_used 145
_cell_measurement_temperature 296(2)
_cell_measurement_theta_max 28.0
_cell_measurement_theta_min 2.0
_cell_volume 4102(2)
_computing_cell_refinement 'Bruker APEX2'
_computing_data_collection 'Bruker APEX2'
_computing_data_reduction 'Bruker SAINT'
_computing_molecular_graphics 'Bruker SHELXTL'
_computing_publication_material 'Bruker SHELXTL'
_computing_structure_refinement 'Bruker SHELXTL'
_computing_structure_solution 'Bruker SHELXTL'
_diffrn_ambient_temperature 100(2)
_diffrn_measured_fraction_theta_full 0.945
_diffrn_measured_fraction_theta_max 0.945
_diffrn_measurement_device_type 'Bruker APEX-II CCD'
_diffrn_measurement_method '\w scans'
_diffrn_radiation_monochromator graphite
_diffrn_radiation_source 'fine-focus sealed tube'
_diffrn_radiation_type MoK\a
_diffrn_radiation_wavelength 0.71073
_diffrn_reflns_av_R_equivalents 0.0654
_diffrn_reflns_av_sigmaI/netI 0.0914
_diffrn_reflns_limit_h_max 18
_diffrn_reflns_limit_h_min -18
_diffrn_reflns_limit_k_max 19
_diffrn_reflns_limit_k_min -18
_diffrn_reflns_limit_l_max 28
_diffrn_reflns_limit_l_min -25
_diffrn_reflns_number 29519
_diffrn_reflns_theta_full 27.50
_diffrn_reflns_theta_max 27.50
_diffrn_reflns_theta_min 1.55
_exptl_absorpt_coefficient_mu 1.355
_exptl_absorpt_correction_T_max 0.9341
_exptl_absorpt_correction_T_min 0.6702
_exptl_absorpt_correction_type numerical
_exptl_absorpt_process_details 'based on measured indexed crystal faces, Bruker SHELXTL  v6.12 (Bruker 1998)'
_exptl_crystal_colour brown
_exptl_crystal_density_diffrn 1.428
_exptl_crystal_density_meas 0
_exptl_crystal_description needles
_exptl_crystal_F_000 1815
_exptl_crystal_size_max 0.32
_exptl_crystal_size_mid 0.08
_exptl_crystal_size_min 0.05
_refine_diff_density_max 1.858
_refine_diff_density_min -1.543
_refine_diff_density_rms 0.119
_refine_ls_extinction_method none
_refine_ls_goodness_of_fit_ref 1.050
_refine_ls_hydrogen_treatment constr
_refine_ls_matrix_type full
_refine_ls_number_parameters 814
_refine_ls_number_reflns 17783
_refine_ls_number_restraints 40
_refine_ls_restrained_S_all 1.060
_refine_ls_R_factor_all 0.0994
_refine_ls_R_factor_gt 0.0577
_refine_ls_shift/su_max 0.001
_refine_ls_shift/su_mean 0.000
_refine_ls_structure_factor_coef Fsqd
_refine_ls_weighting_details 'calc w=1/[\s^2^(Fo^2^)+(0.0853P)] where P=(Fo^2^+2Fc^2^)/3'
_refine_ls_weighting_scheme calc
_refine_ls_wR_factor_gt 0.1570
_refine_ls_wR_factor_ref 0.1772
_reflns_number_gt 10979
_reflns_number_total 17783
_reflns_threshold_expression I>2\s(I)
_cod_data_source_file ic302021a_si_002_1.cif
_cod_data_source_block sm50
_cod_original_cell_volume 4101.8(19)
_cod_original_formula_sum 'C54.50 H97 Cl3 Mn8 N3.50 O26'
_cod_database_code 4333582

loop_
_symmetry_equiv_pos_as_xyz
'x, y, z'
'-x, -y, -z'

loop_
_atom_site_label
_atom_site_type_symbol
_atom_site_fract_x
_atom_site_fract_y
_atom_site_fract_z
_atom_site_U_iso_or_equiv
_atom_site_adp_type
_atom_site_occupancy
_atom_site_symmetry_multiplicity
_atom_site_calc_flag
_atom_site_refinement_flags
_atom_site_disorder_assembly
_atom_site_disorder_group
Mn1 Mn 0.60647(6) 0.76888(5) 0.64196(3) 0.02379(17) Uani 1 1 d . A .
Mn2 Mn 0.52899(6) 0.90304(5) 0.74433(3) 0.02798(18) Uani 1 1 d . . .
Mn3 Mn 0.84853(6) 0.68079(5) 0.62236(3) 0.02229(17) Uani 1 1 d . . .
Mn4 Mn 0.73939(6) 0.57798(5) 0.74239(3) 0.02585(18) Uani 1 1 d . . .
Mn5 Mn 0.74802(6) 0.82489(5) 0.72460(3) 0.02462(17) Uani 1 1 d . A .
Mn6 Mn 0.95908(6) 0.75842(5) 0.69955(3) 0.02571(18) Uani 1 1 d . A .
Mn7 Mn 0.92836(6) 0.61733(5) 0.80454(3) 0.02837(19) Uani 1 1 d . . .
Mn8 Mn 0.67510(7) 0.71876(6) 0.84315(3) 0.03080(19) Uani 1 1 d . A .
Cl1 Cl 0.53796(10) 0.71637(9) 0.75509(6) 0.0298(3) Uani 1 1 d . A .
Cl2 Cl 0.69119(9) 0.79957(9) 0.54764(5) 0.0281(3) Uani 1 1 d . A .
Cl3 Cl 0.88111(10) 0.53269(9) 0.59251(6) 0.0298(3) Uani 1 1 d . A .
O1 O 0.6173(3) 0.8736(2) 0.67907(14) 0.0256(7) Uani 1 1 d . A .
O2 O 0.6579(3) 0.8423(2) 0.79195(14) 0.0293(8) Uani 1 1 d . A .
O3 O 0.7412(2) 0.6772(2) 0.67636(14) 0.0239(7) Uani 1 1 d . A .
O4 O 0.8346(2) 0.8006(2) 0.65550(14) 0.0235(7) Uani 1 1 d . A .
O5 O 0.9728(3) 0.6233(3) 0.70039(15) 0.0263(7) Uani 1 1 d . A .
H5 H 1.039(5) 0.569(5) 0.695(3) 0.051(18) Uiso 1 1 d . . .
O6 O 0.8847(3) 0.7580(2) 0.76910(14) 0.0268(7) Uani 1 1 d . A .
O7 O 0.7852(3) 0.6408(2) 0.79532(14) 0.0278(7) Uani 1 1 d . A .
O8 O 0.4428(3) 0.9225(3) 0.81532(16) 0.0353(8) Uani 1 1 d . A .
O9 O 0.5483(3) 0.7907(3) 0.88474(16) 0.0397(9) Uani 1 1 d . . .
O10 O 0.4021(3) 0.9508(2) 0.69174(16) 0.0330(8) Uani 1 1 d . A .
O11 O 0.4609(3) 0.8571(2) 0.61647(15) 0.0294(8) Uani 1 1 d . . .
O12 O 0.5820(3) 0.6581(2) 0.61902(15) 0.0286(8) Uani 1 1 d . . .
O13 O 0.6756(3) 0.5236(2) 0.69080(15) 0.0290(8) Uani 1 1 d . A .
O14 O 0.6715(3) 0.5936(3) 0.88531(16) 0.0369(9) Uani 1 1 d . . .
O15 O 0.7097(3) 0.4948(3) 0.81273(16) 0.0327(8) Uani 1 1 d . A .
O16 O 0.7664(3) 0.9626(3) 0.72325(16) 0.0346(8) Uani 1 1 d . . .
O17 O 0.9379(3) 0.8957(3) 0.70027(15) 0.0313(8) Uani 1 1 d . . .
O18 O 0.7574(4) 0.7405(3) 0.91075(18) 0.0506(11) Uani 1 1 d . . .
O19 O 0.9208(4) 0.6301(3) 0.89741(18) 0.0513(11) Uani 1 1 d . A .
O20 O 0.5119(4) 1.0598(4) 0.7431(3) 0.0117(11) Uiso 0.50 1 d P A 1
O21 O 0.6200(8) 1.0180(7) 0.8350(5) 0.063(3) Uiso 0.50 1 d P A 1
O22 O 1.0931(3) 0.7111(3) 0.74322(16) 0.0347(9) Uani 1 1 d . . .
O23 O 1.0749(3) 0.5959(3) 0.81634(16) 0.0368(9) Uani 1 1 d . A .
O24 O 1.0363(3) 0.7563(2) 0.62627(15) 0.0274(7) Uani 1 1 d . . .
O25 O 0.9517(2) 0.6998(2) 0.56738(14) 0.0253(7) Uani 1 1 d . A .
O26 O 0.9844(3) 0.4697(2) 0.81466(15) 0.0318(8) Uani 1 1 d . A .
O27 O 0.8872(3) 0.4584(2) 0.74022(16) 0.0311(8) Uani 1 1 d . A .
C1 C 0.4636(5) 0.8690(4) 0.8681(3) 0.0362(13) Uani 1 1 d . A .
C2 C 0.3812(5) 0.9006(5) 0.9155(3) 0.0497(16) Uani 1 1 d . . .
C3 C 0.2766(6) 0.9728(8) 0.8861(4) 0.108(4) Uani 1 1 d . A .
H3A H 0.2542 0.9396 0.8594 0.162 Uiso 1 1 calc R . .
H3B H 0.2820 1.0315 0.8631 0.162 Uiso 1 1 calc R . .
H3C H 0.2263 0.9937 0.9169 0.162 Uiso 1 1 calc R . .
C4 C 0.3742(7) 0.8085(7) 0.9518(4) 0.094(3) Uani 1 1 d . A .
H4A H 0.3470 0.7776 0.9260 0.141 Uiso 1 1 calc R . .
H4B H 0.3282 0.8285 0.9846 0.141 Uiso 1 1 calc R . .
H4C H 0.4429 0.7603 0.9680 0.141 Uiso 1 1 calc R . .
C5 C 0.4255(8) 0.9461(8) 0.9604(4) 0.104(3) Uani 1 1 d . A .
H5A H 0.3767 0.9679 0.9918 0.156 Uiso 1 1 calc R . .
H5B H 0.4352 1.0033 0.9388 0.156 Uiso 1 1 calc R . .
H5C H 0.4917 0.8950 0.9784 0.156 Uiso 1 1 calc R . .
C6 C 0.3881(4) 0.9219(4) 0.6433(2) 0.0304(11) Uani 1 1 d . A .
C7 C 0.2765(4) 0.9614(4) 0.6178(3) 0.0404(13) Uani 1 1 d . . .
C8 C 0.2736(5) 0.9481(5) 0.5515(3) 0.0491(16) Uani 1 1 d . A .
H8A H 0.3007 0.9909 0.5268 0.074 Uiso 1 1 calc R . .
H8B H 0.2024 0.9669 0.5382 0.074 Uiso 1 1 calc R . .
H8C H 0.3159 0.8781 0.5478 0.074 Uiso 1 1 calc R . .
C9 C 0.2164(5) 1.0723(5) 0.6244(4) 0.074(2) Uani 1 1 d . A .
H9A H 0.2460 1.1125 0.5993 0.111 Uiso 1 1 calc R . .
H9B H 0.2211 1.0795 0.6661 0.111 Uiso 1 1 calc R . .
H9C H 0.1439 1.0953 0.6119 0.111 Uiso 1 1 calc R . .
C10 C 0.2318(5) 0.8920(6) 0.6568(3) 0.070(2) Uani 1 1 d . A .
H10A H 0.2718 0.8225 0.6512 0.105 Uiso 1 1 calc R . .
H10B H 0.1595 0.9135 0.6444 0.105 Uiso 1 1 calc R . .
H10C H 0.2364 0.8970 0.6990 0.105 Uiso 1 1 calc R . .
C11 C 0.6171(4) 0.5650(3) 0.6429(2) 0.0253(10) Uani 1 1 d . A .
C12 C 0.5841(4) 0.4975(4) 0.6122(3) 0.0407(13) Uiso 1 1 d . . .
C13 C 0.6550(8) 0.3814(7) 0.6380(5) 0.046(2) Uiso 0.60 1 d P A 1
H13A H 0.7258 0.3720 0.6454 0.069 Uiso 0.60 1 calc PR A 1
H13B H 0.6543 0.3400 0.6088 0.069 Uiso 0.60 1 calc PR A 1
H13C H 0.6279 0.3617 0.6753 0.069 Uiso 0.60 1 calc PR A 1
C14 C 0.6158(7) 0.5105(7) 0.5427(4) 0.0320(19) Uiso 0.60 1 d P A 1
H14A H 0.6908 0.4768 0.5407 0.048 Uiso 0.60 1 calc PR A 1
H14B H 0.5918 0.5817 0.5267 0.048 Uiso 0.60 1 calc PR A 1
H14C H 0.5836 0.4807 0.5192 0.048 Uiso 0.60 1 calc PR A 1
C15 C 0.4760(8) 0.5228(9) 0.6193(5) 0.051(3) Uiso 0.60 1 d P A 1
H15A H 0.4675 0.4812 0.6550 0.076 Uiso 0.60 1 calc PR A 1
H15B H 0.4473 0.5109 0.5842 0.076 Uiso 0.60 1 calc PR A 1
H15C H 0.4398 0.5934 0.6233 0.076 Uiso 0.60 1 calc PR A 1
C13' C 0.6486(17) 0.4502(17) 0.5726(10) 0.083(6) Uiso 0.40 1 d P A 2
H13D H 0.7184 0.4143 0.5910 0.125 Uiso 0.40 1 calc PR A 2
H13E H 0.6482 0.4989 0.5382 0.125 Uiso 0.40 1 calc PR A 2
H13F H 0.6267 0.4024 0.5596 0.125 Uiso 0.40 1 calc PR A 2
C14' C 0.5632(19) 0.4220(18) 0.6636(11) 0.093(7) Uiso 0.40 1 d P A 2
H14D H 0.6288 0.3733 0.6836 0.140 Uiso 0.40 1 calc PR A 2
H14E H 0.5297 0.3869 0.6458 0.140 Uiso 0.40 1 calc PR A 2
H14F H 0.5183 0.4597 0.6927 0.140 Uiso 0.40 1 calc PR A 2
C15' C 0.4617(14) 0.5645(15) 0.5880(9) 0.061(5) Uiso 0.40 1 d P A 2
H15D H 0.4573 0.6182 0.5558 0.092 Uiso 0.40 1 calc PR A 2
H15E H 0.4205 0.5935 0.6209 0.092 Uiso 0.40 1 calc PR A 2
H15F H 0.4353 0.5213 0.5732 0.092 Uiso 0.40 1 calc PR A 2
C16 C 0.6857(4) 0.5124(4) 0.8659(3) 0.0332(12) Uani 1 1 d . A .
C17 C 0.6691(4) 0.4301(4) 0.9101(2) 0.0349(12) Uani 1 1 d . . .
C18 C 0.5738(13) 0.4745(13) 0.9462(8) 0.058(4) Uiso 0.40 1 d P A 1
H18A H 0.5829 0.5192 0.9704 0.087 Uiso 0.40 1 calc PR A 1
H18B H 0.5644 0.4206 0.9724 0.087 Uiso 0.40 1 calc PR A 1
H18C H 0.5131 0.5123 0.9191 0.087 Uiso 0.40 1 calc PR A 1
C19 C 0.7666(12) 0.3758(12) 0.9447(7) 0.049(4) Uiso 0.40 1 d P A 1
H19A H 0.7786 0.4209 0.9672 0.073 Uiso 0.40 1 calc PR A 1
H19B H 0.8228 0.3504 0.9177 0.073 Uiso 0.40 1 calc PR A 1
H19C H 0.7639 0.3197 0.9724 0.073 Uiso 0.40 1 calc PR A 1
C20 C 0.6446(14) 0.3541(13) 0.8697(8) 0.061(5) Uiso 0.40 1 d P A 1
H20A H 0.6381 0.3818 0.8272 0.091 Uiso 0.40 1 calc PR A 1
H20B H 0.5803 0.3502 0.8821 0.091 Uiso 0.40 1 calc PR A 1
H20C H 0.7014 0.2871 0.8768 0.091 Uiso 0.40 1 calc PR A 1
C18' C 0.7401(8) 0.3272(8) 0.9000(5) 0.052(3) Uiso 0.60 1 d P A 2
H18D H 0.8071 0.3068 0.9204 0.078 Uiso 0.60 1 calc PR A 2
H18E H 0.7491 0.3269 0.8572 0.078 Uiso 0.60 1 calc PR A 2
H18F H 0.7106 0.2804 0.9159 0.078 Uiso 0.60 1 calc PR A 2
C19' C 0.6890(8) 0.4406(8) 0.9785(5) 0.051(3) Uiso 0.60 1 d P A 2
H19D H 0.6996 0.5012 0.9784 0.077 Uiso 0.60 1 calc PR A 2
H19E H 0.7503 0.3821 0.9965 0.077 Uiso 0.60 1 calc PR A 2
H19F H 0.6291 0.4449 1.0017 0.077 Uiso 0.60 1 calc PR A 2
C20' C 0.5544(8) 0.4578(8) 0.9010(5) 0.052(3) Uiso 0.60 1 d P A 2
H20D H 0.5142 0.5159 0.9201 0.078 Uiso 0.60 1 calc PR A 2
H20E H 0.5398 0.4013 0.9189 0.078 Uiso 0.60 1 calc PR A 2
H20F H 0.5357 0.4741 0.8582 0.078 Uiso 0.60 1 calc PR A 2
C21 C 0.8529(5) 0.9677(4) 0.7128(2) 0.0407(14) Uani 1 1 d . A .
C22 C 0.8739(7) 1.0604(7) 0.7257(5) 0.033(2) Uiso 0.60 1 d P A 1
C23 C 0.8917(9) 1.1089(8) 0.6606(5) 0.044(2) Uiso 0.60 1 d P A 1
H23A H 0.9576 1.0640 0.6466 0.066 Uiso 0.60 1 calc PR A 1
H23B H 0.8927 1.1734 0.6626 0.066 Uiso 0.60 1 calc PR A 1
H23C H 0.8357 1.1188 0.6329 0.066 Uiso 0.60 1 calc PR A 1
C24 C 0.9642(9) 1.0291(9) 0.7692(6) 0.065(3) Uiso 0.60 1 d P A 1
H24A H 1.0257 0.9788 0.7545 0.097 Uiso 0.60 1 calc PR A 1
H24B H 0.9489 1.0007 0.8082 0.097 Uiso 0.60 1 calc PR A 1
H24C H 0.9766 1.0874 0.7733 0.097 Uiso 0.60 1 calc PR A 1
C25 C 0.7635(9) 1.1456(9) 0.7414(6) 0.051(3) Uiso 0.60 1 d P A 1
H25A H 0.7728 1.2040 0.7491 0.076 Uiso 0.60 1 calc PR A 1
H25B H 0.7375 1.1185 0.7768 0.076 Uiso 0.60 1 calc PR A 1
H25C H 0.7140 1.1656 0.7076 0.076 Uiso 0.60 1 calc PR A 1
C22' C 0.8384(13) 1.0828(12) 0.7005(8) 0.043(4) Uiso 0.40 1 d P A 2
C23' C 0.9456(13) 1.0790(13) 0.6790(8) 0.052(4) Uiso 0.40 1 d P A 2
H23D H 0.9969 1.0480 0.7123 0.078 Uiso 0.40 1 calc PR A 2
H23E H 0.9383 1.1471 0.6647 0.078 Uiso 0.40 1 calc PR A 2
H23F H 0.9681 1.0397 0.6465 0.078 Uiso 0.40 1 calc PR A 2
C24' C 0.7633(18) 1.1414(18) 0.6375(10) 0.092(7) Uiso 0.40 1 d P A 2
H24D H 0.7539 1.2111 0.6292 0.139 Uiso 0.40 1 calc PR A 2
H24E H 0.6960 1.1396 0.6428 0.139 Uiso 0.40 1 calc PR A 2
H24F H 0.7964 1.1076 0.6041 0.139 Uiso 0.40 1 calc PR A 2
C25' C 0.8069(13) 1.1260(12) 0.7546(7) 0.042(4) Uiso 0.40 1 d P A 2
H25D H 0.8561 1.0835 0.7876 0.063 Uiso 0.40 1 calc PR A 2
H25E H 0.7381 1.1306 0.7641 0.063 Uiso 0.40 1 calc PR A 2
H25F H 0.8054 1.1929 0.7486 0.063 Uiso 0.40 1 calc PR A 2
C26 C 0.8521(5) 0.6872(5) 0.9237(4) 0.0581(19) Uani 1 1 d D A .
C27 C 0.8702(10) 0.6844(9) 0.9977(5) 0.064(3) Uiso 0.60 1 d PD A 1
C28 C 0.8387(16) 0.8074(13) 1.0001(10) 0.142(8) Uiso 0.60 1 d PD A 1
H28A H 0.8458 0.8159 1.0413 0.212 Uiso 0.60 1 calc PR A 1
H28B H 0.7674 0.8481 0.9849 0.212 Uiso 0.60 1 calc PR A 1
H28C H 0.8849 0.8288 0.9753 0.212 Uiso 0.60 1 calc PR A 1
C29 C 0.9945(9) 0.6404(10) 1.0098(7) 0.075(4) Uiso 0.60 1 d PD A 1
H29A H 1.0098 0.6383 1.0518 0.113 Uiso 0.60 1 calc PR A 1
H29B H 1.0206 0.6837 0.9847 0.113 Uiso 0.60 1 calc PR A 1
H29C H 1.0278 0.5728 0.9999 0.113 Uiso 0.60 1 calc PR A 1
C30 C 0.8355(13) 0.6080(12) 1.0355(7) 0.098(5) Uiso 0.60 1 d PD A 1
H30A H 0.8458 0.6074 1.0780 0.147 Uiso 0.60 1 calc PR A 1
H30B H 0.8765 0.5411 1.0259 0.147 Uiso 0.60 1 calc PR A 1
H30C H 0.7624 0.6275 1.0262 0.147 Uiso 0.60 1 calc PR A 1
C27' C 0.9031(18) 0.710(2) 0.9834(9) 0.153(14) Uiso 0.40 1 d PD A 2
C28' C 0.7988(12) 0.7827(12) 1.0174(8) 0.048(4) Uiso 0.40 1 d PD A 2
H28D H 0.8211 0.8046 1.0506 0.072 Uiso 0.40 1 calc PR A 2
H28E H 0.7594 0.7447 1.0326 0.072 Uiso 0.40 1 calc PR A 2
H28F H 0.7552 0.8413 0.9887 0.072 Uiso 0.40 1 calc PR A 2
C29' C 0.936(3) 0.614(2) 1.0387(16) 0.191(17) Uiso 0.40 1 d PD A 2
H29D H 0.9668 0.6271 1.0723 0.287 Uiso 0.40 1 calc PR A 2
H29E H 0.9862 0.5532 1.0250 0.287 Uiso 0.40 1 calc PR A 2
H29F H 0.8747 0.6040 1.0515 0.287 Uiso 0.40 1 calc PR A 2
C30' C 0.999(2) 0.729(3) 0.9701(16) 0.182(15) Uiso 0.40 1 d PD A 2
H30D H 1.0182 0.7507 1.0046 0.273 Uiso 0.40 1 calc PR A 2
H30E H 0.9844 0.7813 0.9351 0.273 Uiso 0.40 1 calc PR A 2
H30F H 1.0564 0.6674 0.9622 0.273 Uiso 0.40 1 calc PR A 2
C31 C 0.5462(11) 1.0808(11) 0.7902(7) 0.058(3) Uiso 0.50 1 d P A 1
C32 C 0.4851(11) 1.1926(11) 0.8028(7) 0.058(3) Uiso 0.50 1 d P A 1
C33 C 0.4301(11) 1.2624(11) 0.7398(8) 0.041(3) Uiso 0.50 1 d P A 1
H33A H 0.3844 1.2373 0.7240 0.061 Uiso 0.50 1 calc PR A 1
H33B H 0.4829 1.2605 0.7111 0.061 Uiso 0.50 1 calc PR A 1
H33C H 0.3897 1.3313 0.7462 0.061 Uiso 0.50 1 calc PR A 1
C34 C 0.4128(13) 1.1878(12) 0.8519(7) 0.073(4) Uiso 0.50 1 d P A 1
H34A H 0.3648 1.1637 0.8381 0.110 Uiso 0.50 1 calc PR A 1
H34B H 0.3740 1.2547 0.8620 0.110 Uiso 0.50 1 calc PR A 1
H34C H 0.4530 1.1421 0.8872 0.110 Uiso 0.50 1 calc PR A 1
C35 C 0.5598(14) 1.2343(14) 0.8266(9) 0.093(6) Uiso 0.50 1 d P A 1
H35A H 0.5961 1.1915 0.8636 0.140 Uiso 0.50 1 calc PR A 1
H35B H 0.5193 1.3026 0.8342 0.140 Uiso 0.50 1 calc PR A 1
H35C H 0.6101 1.2345 0.7966 0.140 Uiso 0.50 1 calc PR A 1
C36 C 1.1267(4) 0.6409(4) 0.7892(2) 0.0358(13) Uani 1 1 d . A .
C37 C 1.2418(5) 0.6061(5) 0.8119(3) 0.0461(16) Uani 1 1 d . . .
C38 C 1.2518(10) 0.6949(10) 0.8320(6) 0.062(3) Uiso 0.55 1 d P A 1
H38A H 1.2640 0.7362 0.7975 0.093 Uiso 0.55 1 calc PR A 1
H38B H 1.3096 0.6701 0.8613 0.093 Uiso 0.55 1 calc PR A 1
H38C H 1.1880 0.7350 0.8501 0.093 Uiso 0.55 1 calc PR A 1
C39 C 1.3151(9) 0.5797(9) 0.7552(5) 0.049(3) Uiso 0.55 1 d P A 1
H39A H 1.2734 0.5857 0.7201 0.074 Uiso 0.55 1 calc PR A 1
H39B H 1.3688 0.5112 0.7646 0.074 Uiso 0.55 1 calc PR A 1
H39C H 1.3473 0.6262 0.7469 0.074 Uiso 0.55 1 calc PR A 1
C40 C 1.2787(9) 0.5108(9) 0.8602(6) 0.051(3) Uiso 0.55 1 d P A 1
H40A H 1.3055 0.4513 0.8408 0.077 Uiso 0.55 1 calc PR A 1
H40B H 1.2207 0.5116 0.8842 0.077 Uiso 0.55 1 calc PR A 1
H40C H 1.3332 0.5093 0.8860 0.077 Uiso 0.55 1 calc PR A 1
C38' C 1.2327(13) 0.6141(13) 0.8831(8) 0.069(5) Uiso 0.45 1 d P A 2
H38D H 1.1610 0.6333 0.8940 0.104 Uiso 0.45 1 calc PR A 2
H38E H 1.2551 0.6645 0.8912 0.104 Uiso 0.45 1 calc PR A 2
H38F H 1.2766 0.5492 0.9066 0.104 Uiso 0.45 1 calc PR A 2
C39' C 1.2864(13) 0.6724(13) 0.7810(8) 0.068(4) Uiso 0.45 1 d P A 2
H39D H 1.2927 0.6656 0.7387 0.101 Uiso 0.45 1 calc PR A 2
H39E H 1.3546 0.6539 0.7991 0.101 Uiso 0.45 1 calc PR A 2
H39F H 1.2414 0.7419 0.7846 0.101 Uiso 0.45 1 calc PR A 2
C40' C 1.2937(13) 0.4997(13) 0.8058(8) 0.070(5) Uiso 0.45 1 d P A 2
H40D H 1.2996 0.4937 0.7634 0.104 Uiso 0.45 1 calc PR A 2
H40E H 1.2534 0.4647 0.8245 0.104 Uiso 0.45 1 calc PR A 2
H40F H 1.3626 0.4698 0.8253 0.104 Uiso 0.45 1 calc PR A 2
C41 C 1.0182(4) 0.7332(3) 0.5765(2) 0.0241(10) Uani 1 1 d . A .
C42 C 1.0834(4) 0.7500(4) 0.5234(2) 0.0272(11) Uani 1 1 d . . .
C43 C 1.2000(4) 0.7001(4) 0.5443(3) 0.0385(13) Uani 1 1 d . A .
H43A H 1.2095 0.7287 0.5783 0.058 Uiso 1 1 calc R . .
H43B H 1.2410 0.7125 0.5115 0.058 Uiso 1 1 calc R . .
H43C H 1.2226 0.6280 0.5562 0.058 Uiso 1 1 calc R . .
C44 C 1.0452(4) 0.8651(4) 0.5071(2) 0.0344(12) Uani 1 1 d . A .
H44A H 1.0564 0.8916 0.5416 0.052 Uiso 1 1 calc R . .
H44B H 0.9716 0.8959 0.4956 0.052 Uiso 1 1 calc R . .
H44C H 1.0836 0.8805 0.4737 0.052 Uiso 1 1 calc R . .
C45 C 1.0663(4) 0.7055(4) 0.4688(2) 0.0358(12) Uani 1 1 d . A .
H45A H 0.9931 0.7373 0.4563 0.054 Uiso 1 1 calc R . .
H45B H 1.0884 0.6333 0.4804 0.054 Uiso 1 1 calc R . .
H45C H 1.1067 0.7179 0.4358 0.054 Uiso 1 1 calc R . .
C46 C 0.9655(4) 0.4212(4) 0.7767(2) 0.0298(11) Uani 1 1 d . . .
C47 C 1.0437(4) 0.3106(4) 0.7772(3) 0.0355(12) Uani 1 1 d . A .
C48 C 1.1548(5) 0.2964(5) 0.7912(3) 0.0551(17) Uani 1 1 d . . .
H48A H 1.1582 0.3148 0.8303 0.083 Uiso 1 1 calc R A .
H48B H 1.1735 0.3391 0.7605 0.083 Uiso 1 1 calc R . .
H48C H 1.2028 0.2264 0.7916 0.083 Uiso 1 1 calc R . .
C49 C 1.0105(5) 0.2468(4) 0.8275(3) 0.0537(17) Uani 1 1 d . . .
H49A H 0.9402 0.2561 0.8182 0.081 Uiso 1 1 calc R A .
H49B H 1.0127 0.2682 0.8658 0.081 Uiso 1 1 calc R . .
H49C H 1.0577 0.1760 0.8300 0.081 Uiso 1 1 calc R . .
C50 C 1.0358(6) 0.2804(5) 0.7160(3) 0.0612(19) Uani 1 1 d . . .
H50A H 0.9651 0.2896 0.7082 0.092 Uiso 1 1 calc R A .
H50B H 1.0833 0.2102 0.7166 0.092 Uiso 1 1 calc R . .
H50C H 1.0539 0.3225 0.6845 0.092 Uiso 1 1 calc R . .
C51 C 1.1886(7) 0.3778(6) 0.5666(3) 0.078(2) Uani 1 1 d D . .
H51A H 1.1670 0.4229 0.5283 0.117 Uiso 1 1 calc R . .
H51B H 1.1467 0.3399 0.5733 0.117 Uiso 1 1 calc R . .
H51C H 1.2614 0.3314 0.5659 0.117 Uiso 1 1 calc R . .
C52 C 1.1747(5) 0.4367(4) 0.6151(3) 0.0406(13) Uani 1 1 d D . .
N1 N 1.1603(4) 0.4853(4) 0.6535(2) 0.0474(13) Uani 1 1 d D . .
C53 C 0.5243(8) 1.0757(7) 0.5771(4) 0.1083(16) Uiso 1 1 d D B 3
H53A H 0.5285 1.0632 0.5359 0.163 Uiso 0.50 1 calc PR B 3
H53B H 0.4728 1.0563 0.5973 0.163 Uiso 0.50 1 calc PR B 3
H53C H 0.5916 1.0363 0.5981 0.163 Uiso 0.50 1 calc PR B 3
C54 C 0.4935(17) 1.1854(10) 0.5772(13) 0.1083(16) Uiso 0.50 1 d PD B 3
N2 N 0.4616(14) 1.2768(10) 0.5903(8) 0.1083(16) Uiso 0.50 1 d PD B 3
C54' C 0.5335(18) 1.1747(11) 0.5729(13) 0.1083(16) Uiso 0.50 1 d PD C 4
N2' N 0.5443(14) 1.261(1) 0.5663(8) 0.1083(16) Uiso 0.50 1 d PD C 4
C55 C 0.453(2) 1.2577(16) 0.7336(14) 0.1083(16) Uiso 0.50 1 d PD A 5
H55A H 0.5176 1.2617 0.7424 0.163 Uiso 0.50 1 calc PR A 5
H55B H 0.4039 1.2842 0.7641 0.163 Uiso 0.50 1 calc PR A 5
H55C H 0.4243 1.2970 0.6944 0.163 Uiso 0.50 1 calc PR A 5
C56 C 0.4741(16) 1.1498(14) 0.7336(10) 0.1083(16) Uiso 0.50 1 d PD A 5
N3 N 0.4996(14) 1.0722(13) 0.7044(6) 0.1083(16) Uiso 0.50 1 d PD A 5
C55' C 0.3832(14) 1.2645(15) 0.9162(9) 0.1083(16) Uiso 0.50 1 d PD D 6
H55A H 0.3226 1.3063 0.8896 0.163 Uiso 0.50 1 calc PR D 6
H55B H 0.4047 1.3073 0.9355 0.163 Uiso 0.50 1 calc PR D 6
H55C H 0.3660 1.2204 0.9467 0.163 Uiso 0.50 1 calc PR D 6
C56' C 0.4696(15) 1.2026(15) 0.8807(10) 0.1083(16) Uiso 0.50 1 d PD D 6
N3' N 0.5579(13) 1.1205(13) 0.8777(8) 0.1083(16) Uiso 0.50 1 d PD D 6
C55" C 0.7919(15) 1.0624(16) 0.9310(9) 0.1083(16) Uiso 0.50 1 d PD E 7
H55D H 0.7924 1.0391 0.9738 0.163 Uiso 0.50 1 calc PR E 7
H55E H 0.7687 1.1350 0.9237 0.163 Uiso 0.50 1 calc PR E 7
H55F H 0.8616 1.0302 0.9168 0.163 Uiso 0.50 1 calc PR E 7
C56" C 0.7210(16) 1.0363(16) 0.8987(10) 0.1083(16) Uiso 0.50 1 d PD E 7
N3" N 0.6618(14) 0.9988(13) 0.8765(8) 0.1083(16) Uiso 0.50 1 d PD E 7

loop_
_atom_site_aniso_label
_atom_site_aniso_U_11
_atom_site_aniso_U_22
_atom_site_aniso_U_33
_atom_site_aniso_U_23
_atom_site_aniso_U_13
_atom_site_aniso_U_12
Mn1 0.0292(4) 0.0209(3) 0.0204(4) -0.0033(3) -0.0001(3) -0.0098(3)
Mn2 0.0387(4) 0.0235(4) 0.0218(4) -0.0049(3) 0.0065(3) -0.0132(3)
Mn3 0.0297(4) 0.0223(4) 0.0169(4) -0.0037(3) 0.0002(3) -0.0127(3)
Mn4 0.0359(4) 0.0210(4) 0.0219(4) -0.0005(3) -0.0002(3) -0.0142(3)
Mn5 0.0379(4) 0.0214(4) 0.0157(4) -0.0023(3) 0.0015(3) -0.0140(3)
Mn6 0.0373(4) 0.0258(4) 0.0179(4) -0.0021(3) -0.0033(3) -0.0173(3)
Mn7 0.0403(5) 0.0242(4) 0.0211(4) 0.0011(3) -0.0068(3) -0.0153(3)
Mn8 0.0487(5) 0.0265(4) 0.0181(4) -0.0013(3) 0.0054(3) -0.0178(4)
Cl1 0.0382(7) 0.0244(6) 0.0271(6) -0.0037(5) 0.0075(5) -0.0142(5)
Cl2 0.0333(6) 0.0313(6) 0.0175(6) -0.0009(5) -0.0014(5) -0.0125(5)
Cl3 0.0386(7) 0.0276(6) 0.0272(6) -0.0099(5) 0.0025(5) -0.0160(5)
O1 0.0401(19) 0.0200(16) 0.0184(17) -0.0021(13) 0.0047(15) -0.0148(15)
O2 0.047(2) 0.0239(17) 0.0185(17) -0.0043(14) 0.0036(15) -0.0159(16)
O3 0.0297(18) 0.0201(16) 0.0213(18) -0.0020(14) 0.0009(14) -0.0105(14)
O4 0.0335(18) 0.0213(16) 0.0171(17) -0.0016(13) -0.0013(14) -0.0133(14)
O5 0.035(2) 0.0250(17) 0.0211(18) -0.0034(15) -0.0010(15) -0.0144(16)
O6 0.044(2) 0.0246(17) 0.0145(17) -0.0017(14) -0.0005(15) -0.0175(15)
O7 0.041(2) 0.0230(17) 0.0191(17) -0.0010(14) 0.0014(15) -0.0143(15)
O8 0.049(2) 0.0332(19) 0.027(2) -0.0079(17) 0.0150(17) -0.0197(17)
O9 0.061(3) 0.037(2) 0.024(2) -0.0064(17) 0.0145(18) -0.023(2)
O10 0.037(2) 0.0232(17) 0.033(2) -0.0046(16) 0.0057(16) -0.0068(15)
O11 0.0278(18) 0.0278(18) 0.0287(19) -0.0047(15) 0.0007(15) -0.0081(15)
O12 0.0327(19) 0.0272(18) 0.0271(19) -0.0086(15) 0.0022(15) -0.0125(15)
O13 0.0358(19) 0.0224(17) 0.031(2) -0.0015(15) 0.0006(16) -0.0154(15)
O14 0.052(2) 0.032(2) 0.026(2) 0.0020(16) 0.0068(17) -0.0191(18)
O15 0.044(2) 0.0273(18) 0.028(2) 0.0012(16) 0.0022(17) -0.0180(16)
O16 0.053(2) 0.0281(19) 0.030(2) -0.0062(16) 0.0093(18) -0.0240(18)
O17 0.046(2) 0.0295(19) 0.0247(19) -0.0059(15) 0.0015(16) -0.0211(17)
O18 0.070(3) 0.050(3) 0.029(2) -0.013(2) 0.004(2) -0.021(2)
O19 0.076(3) 0.047(3) 0.026(2) -0.0041(19) -0.015(2) -0.021(2)
O22 0.044(2) 0.041(2) 0.026(2) -0.0002(17) -0.0084(17) -0.0251(18)
O23 0.045(2) 0.039(2) 0.029(2) 0.0033(17) -0.0112(17) -0.0222(18)
O24 0.0324(18) 0.0309(18) 0.0215(18) -0.0055(15) 0.0007(15) -0.0156(15)
O25 0.0310(18) 0.0279(17) 0.0196(17) -0.0049(14) 0.0029(14) -0.0146(15)
O26 0.041(2) 0.0242(17) 0.027(2) -0.0018(15) -0.0046(16) -0.0119(16)
O27 0.041(2) 0.0234(17) 0.0278(19) -0.0042(15) -0.0027(16) -0.0128(16)
C1 0.050(3) 0.026(3) 0.038(3) -0.011(2) 0.011(3) -0.019(3)
C2 0.059(4) 0.052(4) 0.040(4) -0.008(3) 0.024(3) -0.027(3)
C3 0.069(6) 0.122(8) 0.068(6) 0.011(6) 0.038(5) 0.011(5)
C4 0.105(7) 0.086(6) 0.092(7) -0.001(5) 0.061(6) -0.049(6)
C5 0.116(8) 0.141(9) 0.083(7) -0.076(7) 0.055(6) -0.064(7)
C6 0.034(3) 0.023(2) 0.030(3) -0.003(2) 0.006(2) -0.009(2)
C7 0.031(3) 0.037(3) 0.043(4) -0.005(3) 0.006(3) -0.005(2)
C8 0.035(3) 0.055(4) 0.049(4) -0.006(3) -0.009(3) -0.011(3)
C9 0.053(4) 0.053(4) 0.086(6) -0.032(4) -0.015(4) 0.013(3)
C10 0.048(4) 0.102(6) 0.065(5) 0.000(4) 0.009(4) -0.041(4)
C11 0.028(3) 0.022(2) 0.027(3) -0.005(2) 0.006(2) -0.011(2)
C16 0.033(3) 0.029(3) 0.033(3) 0.007(2) 0.001(2) -0.012(2)
C17 0.033(3) 0.032(3) 0.035(3) 0.007(2) 0.002(2) -0.014(2)
C21 0.071(4) 0.039(3) 0.023(3) -0.010(2) 0.012(3) -0.032(3)
C26 0.040(4) 0.038(3) 0.077(5) 0.000(4) -0.010(4) -0.001(3)
C36 0.048(3) 0.038(3) 0.027(3) -0.005(2) -0.008(3) -0.023(3)
C37 0.057(4) 0.052(4) 0.037(3) 0.007(3) -0.019(3) -0.034(3)
C41 0.024(2) 0.018(2) 0.026(3) -0.001(2) -0.001(2) -0.0057(19)
C42 0.032(3) 0.027(2) 0.025(3) -0.005(2) 0.005(2) -0.015(2)
C43 0.031(3) 0.040(3) 0.045(3) -0.009(3) 0.004(3) -0.014(2)
C44 0.043(3) 0.027(3) 0.033(3) 0.000(2) 0.006(2) -0.017(2)
C45 0.045(3) 0.042(3) 0.027(3) -0.010(2) 0.010(2) -0.024(3)
C46 0.040(3) 0.024(2) 0.025(3) 0.000(2) 0.005(2) -0.014(2)
C47 0.038(3) 0.027(3) 0.039(3) -0.002(2) 0.007(2) -0.011(2)
C48 0.043(4) 0.038(3) 0.071(5) -0.003(3) 0.006(3) -0.008(3)
C49 0.063(4) 0.023(3) 0.063(4) 0.009(3) 0.011(3) -0.012(3)
C50 0.074(5) 0.044(4) 0.055(4) -0.020(3) 0.003(4) -0.011(3)
C51 0.133(8) 0.060(5) 0.036(4) -0.009(4) 0.011(4) -0.036(5)
C52 0.045(3) 0.034(3) 0.034(3) 0.003(3) -0.001(3) -0.012(3)
N1 0.051(3) 0.046(3) 0.048(3) -0.014(3) 0.006(3) -0.022(3)

loop_
_atom_type_symbol
_atom_type_description
_atom_type_scat_dispersion_real
_atom_type_scat_dispersion_imag
_atom_type_scat_source
C C 0.0033 0.0016 'International Tables Vol C Tables 4.2.6.8 and 6.1.1.4'
H H 0.0000 0.0000 'International Tables Vol C Tables 4.2.6.8 and 6.1.1.4'
N N 0.0061 0.0033 'International Tables Vol C Tables 4.2.6.8 and 6.1.1.4'
O O 0.0106 0.0060 'International Tables Vol C Tables 4.2.6.8 and 6.1.1.4'
Cl Cl 0.1484 0.1585 'International Tables Vol C Tables 4.2.6.8 and 6.1.1.4'
Mn Mn 0.3368 0.7283 'International Tables Vol C Tables 4.2.6.8 and 6.1.1.4'

loop_
_geom_angle_atom_site_label_1
_geom_angle_atom_site_label_2
_geom_angle_atom_site_label_3
_geom_angle
O3 Mn1 O1 89.13(14)
O3 Mn1 O12 91.32(14)
O1 Mn1 O12 168.66(15)
O3 Mn1 O11 172.42(15)
O1 Mn1 O11 90.83(14)
O12 Mn1 O11 87.24(14)
O3 Mn1 Cl2 88.21(11)
O1 Mn1 Cl2 96.11(10)
O12 Mn1 Cl2 95.23(11)
O11 Mn1 Cl2 99.33(11)
O3 Mn1 Cl1 84.02(10)
O1 Mn1 Cl1 83.69(10)
O12 Mn1 Cl1 85.08(11)
O11 Mn1 Cl1 88.44(11)
Cl2 Mn1 Cl1 172.23(5)
O3 Mn1 Mn2 98.96(10)
O1 Mn1 Mn2 33.94(10)
O12 Mn1 Mn2 135.03(11)
O11 Mn1 Mn2 76.99(10)
Cl2 Mn1 Mn2 128.52(4)
Cl1 Mn1 Mn2 53.12(3)
O3 Mn1 Mn3 34.92(10)
O1 Mn1 Mn3 89.12(10)
O12 Mn1 Mn3 97.72(10)
O11 Mn1 Mn3 152.66(11)
Cl2 Mn1 Mn3 53.55(3)
Cl1 Mn1 Mn3 118.70(4)
Mn2 Mn1 Mn3 115.47(3)
O3 Mn1 Mn5 55.08(9)
O1 Mn1 Mn5 34.05(10)
O12 Mn1 Mn5 144.79(10)
O11 Mn1 Mn5 124.54(10)
Cl2 Mn1 Mn5 93.96(4)
Cl1 Mn1 Mn5 81.51(4)
Mn2 Mn1 Mn5 53.65(3)
Mn3 Mn1 Mn5 61.82(3)
O3 Mn1 Mn4 33.14(10)
O1 Mn1 Mn4 98.52(10)
O12 Mn1 Mn4 76.05(10)
O11 Mn1 Mn4 139.57(11)
Cl2 Mn1 Mn4 118.42(4)
Cl1 Mn1 Mn4 54.10(3)
Mn2 Mn1 Mn4 89.21(3)
Mn3 Mn1 Mn4 67.24(3)
Mn5 Mn1 Mn4 69.69(3)
O1 Mn2 O2 83.74(15)
O1 Mn2 O8 175.48(15)
O2 Mn2 O8 93.51(15)
O1 Mn2 O10 92.64(15)
O2 Mn2 O10 173.46(14)
O8 Mn2 O10 89.76(16)
O1 Mn2 O20 97.30(18)
O2 Mn2 O20 93.77(16)
O8 Mn2 O20 86.44(18)
O10 Mn2 O20 92.08(17)
O1 Mn2 N3 82.7(4)
O2 Mn2 N3 107.5(4)
O8 Mn2 N3 101.6(4)
O10 Mn2 N3 77.3(4)
O20 Mn2 N3 21.3(3)
O1 Mn2 Cl1 88.24(10)
O2 Mn2 Cl1 86.66(10)
O8 Mn2 Cl1 88.02(11)
O10 Mn2 Cl1 87.79(10)
O20 Mn2 Cl1 174.46(16)
N3 Mn2 Cl1 162.1(3)
O1 Mn2 Mn5 41.93(10)
O2 Mn2 Mn5 42.07(10)
O8 Mn2 Mn5 135.55(12)
O10 Mn2 Mn5 134.57(11)
O20 Mn2 Mn5 93.76(14)
N3 Mn2 Mn5 93.2(4)
Cl1 Mn2 Mn5 90.27(4)
O1 Mn2 Mn1 34.95(9)
O2 Mn2 Mn1 96.77(10)
O8 Mn2 Mn1 142.53(11)
O10 Mn2 Mn1 77.27(10)
O20 Mn2 Mn1 128.45(15)
N3 Mn2 Mn1 109.4(3)
Cl1 Mn2 Mn1 56.90(3)
Mn5 Mn2 Mn1 64.10(2)
O1 Mn2 Mn8 97.9(1)
O2 Mn2 Mn8 33.84(10)
O8 Mn2 Mn8 77.90(11)
O10 Mn2 Mn8 142.32(11)
O20 Mn2 Mn8 121.97(14)
N3 Mn2 Mn8 139.8(4)
Cl1 Mn2 Mn8 56.69(3)
Mn5 Mn2 Mn8 64.48(3)
Mn1 Mn2 Mn8 91.11(3)
O3 Mn3 O4 85.82(13)
O3 Mn3 O25 173.99(13)
O4 Mn3 O25 88.80(13)
O3 Mn3 Cl3 95.01(10)
O4 Mn3 Cl3 173.0(1)
O25 Mn3 Cl3 90.65(10)
O3 Mn3 O5 92.42(13)
O4 Mn3 O5 73.82(12)
O25 Mn3 O5 88.66(13)
Cl3 Mn3 O5 99.20(9)
O3 Mn3 Cl2 83.99(10)
O4 Mn3 Cl2 87.94(10)
O25 Mn3 Cl2 93.13(10)
Cl3 Mn3 Cl2 99.05(5)
O5 Mn3 Cl2 161.63(9)
O3 Mn3 Mn6 99.09(10)
O4 Mn3 Mn6 36.66(9)
O25 Mn3 Mn6 78.04(9)
Cl3 Mn3 Mn6 136.53(5)
O5 Mn3 Mn6 39.63(8)
Cl2 Mn3 Mn6 123.11(4)
O3 Mn3 Mn1 34.38(9)
O4 Mn3 Mn1 82.16(10)
O25 Mn3 Mn1 141.93(10)
Cl3 Mn3 Mn1 102.43(4)
O5 Mn3 Mn1 123.33(10)
Cl2 Mn3 Mn1 49.85(4)
Mn6 Mn3 Mn1 112.28(3)
O3 Mn3 Mn5 53.49(9)
O4 Mn3 Mn5 32.82(10)
O25 Mn3 Mn5 121.40(9)
Cl3 Mn3 Mn5 146.27(5)
O5 Mn3 Mn5 73.54(9)
Cl2 Mn3 Mn5 90.04(4)
Mn6 Mn3 Mn5 52.70(3)
Mn1 Mn3 Mn5 59.74(2)
O7 Mn4 O3 89.04(14)
O7 Mn4 O13 173.10(15)
O3 Mn4 O13 91.53(14)
O7 Mn4 O15 90.33(14)
O3 Mn4 O15 168.94(15)
O13 Mn4 O15 87.79(14)
O7 Mn4 O27 94.09(14)
O3 Mn4 O27 102.37(14)
O13 Mn4 O27 92.50(14)
O15 Mn4 O27 88.69(15)
O7 Mn4 Cl1 88.06(11)
O3 Mn4 Cl1 85.1(1)
O13 Mn4 Cl1 85.14(11)
O15 Mn4 Cl1 83.83(11)
O27 Mn4 Cl1 172.23(10)
O7 Mn4 Mn8 34.07(11)
O3 Mn4 Mn8 97.49(10)
O13 Mn4 Mn8 139.12(11)
O15 Mn4 Mn8 76.08(11)
O27 Mn4 Mn8 123.77(10)
Cl1 Mn4 Mn8 56.29(3)
O7 Mn4 Mn1 100.84(10)
O3 Mn4 Mn1 32.86(9)
O13 Mn4 Mn1 76.2(1)
O15 Mn4 Mn1 136.89(11)
O27 Mn4 Mn1 131.07(10)
Cl1 Mn4 Mn1 55.49(3)
Mn8 Mn4 Mn1 90.28(3)
O2 Mn5 O1 82.27(14)
O2 Mn5 O4 175.80(13)
O1 Mn5 O4 95.56(14)
O2 Mn5 O6 99.39(14)
O1 Mn5 O6 172.77(13)
O4 Mn5 O6 82.33(13)
O2 Mn5 O16 95.81(14)
O1 Mn5 O16 101.64(14)
O4 Mn5 O16 88.14(14)
O6 Mn5 O16 85.24(14)
O2 Mn5 Mn6 140.81(10)
O1 Mn5 Mn6 136.9(1)
O4 Mn5 Mn6 41.37(9)
O6 Mn5 Mn6 41.64(10)
O16 Mn5 Mn6 79.74(11)
O2 Mn5 Mn2 41.82(10)
O1 Mn5 Mn2 40.7(1)
O4 Mn5 Mn2 136.23(9)
O6 Mn5 Mn2 141.19(10)
O16 Mn5 Mn2 98.07(11)
Mn6 Mn5 Mn2 176.52(4)
O2 Mn5 Mn1 94.92(10)
O1 Mn5 Mn1 34.11(9)
O4 Mn5 Mn1 81.35(9)
O6 Mn5 Mn1 138.71(10)
O16 Mn5 Mn1 131.62(10)
Mn6 Mn5 Mn1 117.24(3)
Mn2 Mn5 Mn1 62.24(3)
O2 Mn5 Mn8 32.55(10)
O1 Mn5 Mn8 95.23(10)
O4 Mn5 Mn8 144.8(1)
O6 Mn5 Mn8 82.8(1)
O16 Mn5 Mn8 122.1(1)
Mn6 Mn5 Mn8 120.84(3)
Mn2 Mn5 Mn8 62.62(3)
Mn1 Mn5 Mn8 89.24(3)
O2 Mn5 Mn3 142.6(1)
O1 Mn5 Mn3 86.01(10)
O4 Mn5 Mn3 33.33(9)
O6 Mn5 Mn3 88.5(1)
O16 Mn5 Mn3 121.36(10)
Mn6 Mn5 Mn3 58.99(2)
Mn2 Mn5 Mn3 120.67(3)
Mn1 Mn5 Mn3 58.44(3)
Mn8 Mn5 Mn3 114.70(3)
O4 Mn6 O6 87.61(14)
O4 Mn6 O5 86.05(14)
O6 Mn6 O5 86.23(15)
O4 Mn6 O17 92.02(14)
O6 Mn6 O17 91.29(15)
O5 Mn6 O17 176.92(16)
O4 Mn6 O24 91.85(14)
O6 Mn6 O24 178.66(14)
O5 Mn6 O24 92.51(14)
O17 Mn6 O24 89.95(15)
O4 Mn6 O22 177.64(16)
O6 Mn6 O22 94.41(15)
O5 Mn6 O22 92.86(15)
O17 Mn6 O22 89.16(15)
O24 Mn6 O22 86.10(15)
O4 Mn6 Mn5 43.6(1)
O6 Mn6 Mn5 44.76(10)
O5 Mn6 Mn5 91.09(11)
O17 Mn6 Mn5 85.86(11)
O24 Mn6 Mn5 134.89(10)
O22 Mn6 Mn5 138.59(12)
O4 Mn6 Mn3 39.16(10)
O6 Mn6 Mn3 98.62(10)
O5 Mn6 Mn3 49.92(10)
O17 Mn6 Mn3 128.87(10)
O24 Mn6 Mn3 80.20(9)
O22 Mn6 Mn3 139.06(11)
Mn5 Mn6 Mn3 68.31(3)
O4 Mn6 Mn7 99.83(10)
O6 Mn6 Mn7 37.69(10)
O5 Mn6 Mn7 52.24(10)
O17 Mn6 Mn7 125.92(11)
O24 Mn6 Mn7 141.32(10)
O22 Mn6 Mn7 81.10(11)
Mn5 Mn6 Mn7 69.18(3)
Mn3 Mn6 Mn7 85.97(3)
O7 Mn7 O6 86.94(14)
O7 Mn7 O26 95.44(14)
O6 Mn7 O26 162.21(15)
O7 Mn7 O23 178.05(16)
O6 Mn7 O23 92.48(15)
O26 Mn7 O23 85.68(15)
O7 Mn7 O19 94.67(16)
O6 Mn7 O19 99.93(15)
O26 Mn7 O19 97.45(15)
O23 Mn7 O19 83.59(17)
O7 Mn7 O5 99.39(13)
O6 Mn7 O5 72.20(13)
O26 Mn7 O5 90.02(13)
O23 Mn7 O5 82.19(14)
O19 Mn7 O5 163.39(15)
O7 Mn7 Mn6 104.6(1)
O6 Mn7 Mn6 35.99(10)
O26 Mn7 Mn6 127.15(11)
O23 Mn7 Mn6 75.89(11)
O19 Mn7 Mn6 128.10(12)
O5 Mn7 Mn6 39.17(8)
O2 Mn8 O7 91.09(15)
O2 Mn8 O14 169.02(15)
O7 Mn8 O14 89.59(15)
O2 Mn8 O9 90.97(15)
O7 Mn8 O9 170.39(15)
O14 Mn8 O9 86.62(16)
O2 Mn8 O18 93.42(16)
O7 Mn8 O18 102.21(16)
O14 Mn8 O18 97.14(16)
O9 Mn8 O18 87.03(17)
O2 Mn8 Cl1 82.7(1)
O7 Mn8 Cl1 85.69(10)
O14 Mn8 Cl1 86.43(11)
O9 Mn8 Cl1 85.26(12)
O18 Mn8 Cl1 171.30(13)
O2 Mn8 Mn4 97.48(10)
O7 Mn8 Mn4 33.53(10)
O14 Mn8 Mn4 77.24(11)
O9 Mn8 Mn4 136.86(12)
O18 Mn8 Mn4 134.12(13)
Cl1 Mn8 Mn4 54.39(3)
O2 Mn8 Mn2 33.88(10)
O7 Mn8 Mn2 101.93(10)
O14 Mn8 Mn2 135.50(12)
O9 Mn8 Mn2 74.95(11)
O18 Mn8 Mn2 121.31(12)
Cl1 Mn8 Mn2 52.51(3)
Mn4 Mn8 Mn2 89.07(3)
O2 Mn8 Mn5 32.77(10)
O7 Mn8 Mn5 58.34(10)
O14 Mn8 Mn5 145.97(12)
O9 Mn8 Mn5 123.05(11)
O18 Mn8 Mn5 100.42(13)
Cl1 Mn8 Mn5 80.52(4)
Mn4 Mn8 Mn5 69.59(3)
Mn2 Mn8 Mn5 52.90(3)
Mn2 Cl1 Mn4 110.31(5)
Mn2 Cl1 Mn1 69.98(4)
Mn4 Cl1 Mn1 70.41(4)
Mn2 Cl1 Mn8 70.80(4)
Mn4 Cl1 Mn8 69.32(4)
Mn1 Cl1 Mn8 106.98(5)
Mn1 Cl2 Mn3 76.60(4)
Mn2 O1 Mn5 97.37(15)
Mn2 O1 Mn1 111.11(16)
Mn5 O1 Mn1 111.84(16)
Mn8 O2 Mn2 112.28(17)
Mn8 O2 Mn5 114.68(17)
Mn2 O2 Mn5 96.11(15)
Mn1 O3 Mn4 114.00(16)
Mn1 O3 Mn3 110.70(16)
Mn4 O3 Mn3 132.40(17)
Mn6 O4 Mn5 95.04(14)
Mn6 O4 Mn3 104.18(15)
Mn5 O4 Mn3 113.84(16)
Mn6 O5 Mn3 90.46(13)
Mn6 O5 Mn7 88.59(13)
Mn3 O5 Mn7 122.39(16)
Mn6 O6 Mn7 106.32(16)
Mn6 O6 Mn5 93.60(14)
Mn7 O6 Mn5 116.21(16)
Mn4 O7 Mn7 122.82(18)
Mn4 O7 Mn8 112.40(17)
Mn7 O7 Mn8 124.53(17)
C1 O8 Mn2 128.8(4)
C1 O9 Mn8 133.3(4)
C6 O10 Mn2 129.9(3)
C6 O11 Mn1 130.8(3)
C11 O12 Mn1 130.6(3)
C11 O13 Mn4 131.0(3)
C16 O14 Mn8 130.4(3)
C16 O15 Mn4 130.6(3)
C21 O16 Mn5 122.2(3)
C21 O17 Mn6 125.7(3)
C26 O18 Mn8 123.5(5)
C26 O19 Mn7 129.6(4)
C31 O20 Mn2 118.8(7)
C36 O22 Mn6 125.6(3)
C36 O23 Mn7 131.5(3)
C41 O24 Mn6 126.7(3)
C41 O25 Mn3 128.9(3)
C46 O26 Mn7 123.9(3)
C46 O27 Mn4 131.5(3)
O9 C1 O8 125.1(5)
O9 C1 C2 116.8(5)
O8 C1 C2 118.1(5)
C3 C2 C4 110.2(7)
C3 C2 C1 110.8(6)
C4 C2 C1 110.2(6)
C3 C2 C5 114.1(7)
C4 C2 C5 106.2(7)
C1 C2 C5 105.1(5)
O10 C6 O11 124.5(5)
O10 C6 C7 117.8(5)
O11 C6 C7 117.5(4)
C8 C7 C6 111.7(5)
C8 C7 C9 110.6(5)
C6 C7 C9 109.6(5)
C8 C7 C10 108.6(5)
C6 C7 C10 104.0(5)
C9 C7 C10 112.2(6)
O12 C11 O13 126.0(4)
O12 C11 C12 117.1(4)
O13 C11 C12 116.9(4)
C13' C12 C15 131.2(11)
C13' C12 C11 115.1(10)
C15 C12 C11 110.6(6)
C13' C12 C13 67.2(11)
C15 C12 C13 111.8(7)
C11 C12 C13 110.0(5)
C13' C12 C14' 112.4(14)
C15 C12 C14' 66.9(10)
C11 C12 C14' 107.6(9)
C13 C12 C14' 49.8(9)
C13' C12 C14 36.8(10)
C15 C12 C14 114.0(7)
C11 C12 C14 106.2(5)
C13 C12 C14 103.8(6)
C14' C12 C14 142.9(10)
C13' C12 C15' 116.1(13)
C15 C12 C15' 30.0(7)
C11 C12 C15' 107.3(8)
C13 C12 C15' 135.7(8)
C14' C12 C15' 96.5(12)
C14 C12 C15' 87.6(8)
O15 C16 O14 125.5(5)
O15 C16 C17 117.2(5)
O14 C16 C17 117.3(5)
C19 C17 C18' 60.2(8)
C19 C17 C20' 151.2(9)
C18' C17 C20' 115.3(7)
C19 C17 C18 115.6(10)
C18' C17 C18 135.4(9)
C20' C17 C18 44.8(7)
C19 C17 C16 104.2(8)
C18' C17 C16 112.1(6)
C20' C17 C16 103.4(6)
C18 C17 C16 111.7(8)
C19 C17 C19' 54.8(7)
C18' C17 C19' 108.5(7)
C20' C17 C19' 107.7(7)
C18 C17 C19' 63.4(8)
C16 C17 C19' 109.6(5)
C19 C17 C20 111.2(10)
C18' C17 C20 51.8(7)
C20' C17 C20 66.6(8)
C18 C17 C20 105.4(9)
C16 C17 C20 108.6(7)
C19' C17 C20 141.6(8)
O16 C21 O17 126.3(5)
O16 C21 C22 122.2(6)
O17 C21 C22 110.6(6)
O16 C21 C22' 111.3(7)
O17 C21 C22' 120.8(7)
C22 C21 C22' 25.6(5)
C24 C22 C23 113.0(9)
C24 C22 C21 112.9(8)
C23 C22 C21 103.2(7)
C24 C22 C25 117.4(9)
C23 C22 C25 102.1(8)
C21 C22 C25 106.8(7)
C25' C22' C23' 113.2(14)
C25' C22' C21 109.3(13)
C23' C22' C21 105.9(11)
C25' C22' C24' 118.3(15)
C23' C22' C24' 101.0(15)
C21 C22' C24' 108.3(12)
O19 C26 O18 132.7(7)
O19 C26 C27 119.3(6)
O18 C26 C27 106.6(7)
O19 C26 C27' 109.7(9)
O18 C26 C27' 116.7(10)
C27 C26 C27' 25.7(11)
C30 C27 C29 106.5(10)
C30 C27 C26 110.2(10)
C29 C27 C26 105.6(9)
C30 C27 C28 131.6(13)
C29 C27 C28 98.6(10)
C26 C27 C28 101.5(10)
C30' C27' C29' 107.2(19)
C30' C27' C26 114(2)
C29' C27' C26 111(2)
C30' C27' C28' 125.3(19)
C29' C27' C28' 93.7(16)
C26 C27' C28' 103.9(13)
O20 C31 O21 130.2(12)
O20 C31 C32 115.6(11)
O21 C31 C32 113.7(11)
C34 C32 C35 107.7(13)
C34 C32 C31 105.9(12)
C35 C32 C31 112.1(12)
C34 C32 C33 115.8(12)
C35 C32 C33 108.2(12)
C31 C32 C33 107.4(11)
O23 C36 O22 125.2(5)
O23 C36 C37 118.0(5)
O22 C36 C37 116.8(5)
C39' C37 C40' 116.9(11)
C39' C37 C38 50.6(8)
C40' C37 C38 146.6(9)
C39' C37 C40 136.8(9)
C40' C37 C40 49.7(8)
C38 C37 C40 113.9(7)
C39' C37 C36 111.2(8)
C40' C37 C36 104.9(8)
C38 C37 C36 108.4(7)
C40 C37 C36 112.0(6)
C39' C37 C38' 110.6(10)
C40' C37 C38' 108.5(10)
C38 C37 C38' 62.2(8)
C40 C37 C38' 58.9(8)
C36 C37 C38' 103.7(8)
C39' C37 C39 56.8(8)
C40' C37 C39 63.7(9)
C38 C37 C39 106.1(8)
C40 C37 C39 108.0(7)
C36 C37 C39 108.2(5)
C38' C37 C39 148.1(8)
O25 C41 O24 126.0(5)
O25 C41 C42 118.4(4)
O24 C41 C42 115.6(4)
C44 C42 C41 105.6(4)
C44 C42 C43 110.1(4)
C41 C42 C43 109.3(4)
C44 C42 C45 110.6(4)
C41 C42 C45 110.7(4)
C43 C42 C45 110.4(4)
O27 C46 O26 124.4(5)
O27 C46 C47 118.3(4)
O26 C46 C47 117.3(4)
C48 C47 C49 110.1(5)
C48 C47 C46 110.6(4)
C49 C47 C46 106.0(5)
C48 C47 C50 110.9(5)
C49 C47 C50 109.9(5)
C46 C47 C50 109.3(5)
N1 C52 C51 177.9(7)
N2 C54 C53 167(3)
N3 C56 C55 150(2)
C56 N3 Mn2 128.1(13)
N3' C56' C55' 150(2)
N3" C56" C55" 170(2)

loop_
_geom_bond_atom_site_label_1
_geom_bond_atom_site_label_2
_geom_bond_distance
Mn1 O3 1.890(3)
Mn1 O1 1.918(3)
Mn1 O12 1.940(3)
Mn1 O11 1.941(3)
Mn1 Cl2 2.4604(15)
Mn1 Cl1 2.7841(16)
Mn1 Mn2 3.1228(12)
Mn1 Mn3 3.1314(13)
Mn1 Mn5 3.1745(11)
Mn1 Mn4 3.1829(11)
Mn2 O1 1.869(3)
Mn2 O2 1.906(3)
Mn2 O8 1.949(4)
Mn2 O10 1.958(4)
Mn2 O20 2.204(5)
Mn2 N3 2.359(17)
Mn2 Cl1 2.6586(15)
Mn2 Mn5 2.8423(13)
Mn2 Mn8 3.1642(12)
Mn3 O3 1.916(3)
Mn3 O4 1.946(3)
Mn3 O25 1.954(3)
Mn3 Cl3 2.2305(14)
Mn3 O5 2.286(3)
Mn3 Cl2 2.5891(14)
Mn3 Mn6 2.9879(10)
Mn3 Mn5 3.2395(12)
Mn4 O7 1.882(3)
Mn4 O3 1.905(3)
Mn4 O13 1.927(3)
Mn4 O15 1.976(4)
Mn4 O27 2.081(4)
Mn4 Cl1 2.7366(16)
Mn4 Mn8 3.1491(12)
Mn5 O2 1.915(3)
Mn5 O1 1.915(3)
Mn5 O4 1.920(3)
Mn5 O6 1.957(3)
Mn5 O16 2.137(3)
Mn5 Mn6 2.7733(13)
Mn5 Mn8 3.2157(12)
Mn6 O4 1.840(3)
Mn6 O6 1.846(3)
Mn6 O5 1.906(3)
Mn6 O17 1.910(3)
Mn6 O24 1.933(3)
Mn6 O22 1.937(3)
Mn6 Mn7 3.0158(12)
Mn7 O7 1.903(3)
Mn7 O6 1.921(3)
Mn7 O26 1.942(3)
Mn7 O23 1.964(4)
Mn7 O19 2.103(4)
Mn7 O5 2.385(4)
Mn8 O2 1.904(3)
Mn8 O7 1.908(4)
Mn8 O14 1.944(4)
Mn8 O9 1.944(4)
Mn8 O18 2.065(4)
Mn8 Cl1 2.8003(15)
O8 C1 1.270(6)
O9 C1 1.266(7)
O10 C6 1.270(6)
O11 C6 1.278(6)
O12 C11 1.267(5)
O13 C11 1.265(6)
O14 C16 1.266(6)
O15 C16 1.261(6)
O16 C21 1.261(7)
O17 C21 1.277(7)
O18 C26 1.238(7)
O19 C26 1.191(8)
O20 C31 1.298(14)
O21 C31 1.369(16)
O22 C36 1.269(6)
O23 C36 1.260(7)
O24 C41 1.272(5)
O25 C41 1.258(5)
O26 C46 1.286(6)
O27 C46 1.252(6)
C1 C2 1.519(8)
C2 C3 1.491(10)
C2 C4 1.500(9)
C2 C5 1.559(10)
C6 C7 1.513(7)
C7 C8 1.524(8)
C7 C9 1.513(8)
C7 C10 1.554(9)
C11 C12 1.511(7)
C12 C13' 1.30(2)
C12 C15 1.413(12)
C12 C13 1.583(11)
C12 C14' 1.57(2)
C12 C14 1.603(11)
C12 C15' 1.632(18)
C16 C17 1.525(7)
C17 C19 1.428(15)
C17 C18' 1.465(11)
C17 C20' 1.496(11)
C17 C18 1.495(18)
C17 C19' 1.600(11)
C17 C20 1.683(17)
C21 C22 1.577(10)
C21 C22' 1.591(16)
C22 C24 1.480(14)
C22 C23 1.573(14)
C22 C25 1.601(15)
C22' C25' 1.43(2)
C22' C23' 1.55(2)
C22' C24' 1.66(3)
C26 C27 1.668(13)
C26 C27' 1.668(13)
C27 C30 1.529(18)
C27 C29 1.597(15)
C27 C28 1.676(17)
C27' C30' 1.51(2)
C27' C29' 1.62(2)
C27' C28' 1.66(2)
C31 C32 1.564(19)
C32 C34 1.49(2)
C32 C35 1.56(2)
C32 C33 1.60(2)
C36 C37 1.546(8)
C37 C39' 1.446(17)
C37 C40' 1.444(17)
C37 C38 1.504(13)
C37 C40 1.522(13)
C37 C38' 1.607(17)
C37 C39 1.598(13)
C41 C42 1.529(7)
C42 C44 1.523(7)
C42 C43 1.534(7)
C42 C45 1.537(7)
C46 C47 1.525(7)
C47 C48 1.519(8)
C47 C49 1.536(8)
C47 C50 1.521(8)
C51 C52 1.450(8)
C52 N1 1.158(7)
C53 C54 1.479(11)
C54 N2 1.302(11)
C54' N2' 1.323(11)
C55 C56 1.482(16)
C56 N3 1.314(14)
C55' C56' 1.473(15)
C56' N3' 1.323(14)
C55" C56" 1.451(14)
C56" N3" 1.316(14)

loop_
_geom_hbond_atom_site_label_D
_geom_hbond_atom_site_label_H
_geom_hbond_atom_site_label_A
_geom_hbond_distance_DH
_geom_hbond_distance_HA
_geom_hbond_distance_DA
_geom_hbond_angle_DHA
O5 H5 N1 0.96(6) 1.94(6) 2.855(6) 158(5)
